data_4086068
loop_
_publ_author_name
'Ilg, R.'
'Troegel, D.'
'Burschka, C.'
'Tacke, R.'

_publ_section_title
;
 Tetrafunctional silanes of the formula type Si (C H2)4 X (X = S Ac, S H,
 O Ac, O H, Br, I)
;
_journal_name_full Organometallics
_journal_page_first 548
_journal_page_last 551
_journal_volume 25
_journal_year 2006
_chemical_formula_sum 'C4 H12 O4 Si'
_chemical_name_systematic 'Si (C H2 O H)4'
_space_group_IT_number 88
_symmetry_space_group_name_Hall '-I 4ad'
_symmetry_space_group_name_H-M 'I 41/a :2'
_cell_angle_alpha 90
_cell_angle_beta 90
_cell_angle_gamma 90
_cell_formula_units_Z 4
_cell_length_a 11.8617
_cell_length_b 11.8617
_cell_length_c 5.6519
_cell_volume 795.222
_citation_journal_id_ASTM ORGND7
_cod_data_source_file Ilg_ORGND7_2006_639.cif
_cod_data_source_block C4H12O4Si1
_cod_original_cell_volume 795.2219
_cod_original_formula_sum 'C4 H12 O4 Si1'
_cod_database_code 4086068

loop_
_symmetry_equiv_pos_as_xyz
x,y,z
-y+3/4,x+1/4,z+1/4
-x+1/2,-y,z+1/2
y+3/4,-x+3/4,z+3/4
-x,-y,-z
y-3/4,-x-1/4,-z-1/4
x-1/2,y,-z-1/2
-y-3/4,x-3/4,-z-3/4
x+1/2,y+1/2,z+1/2
-y+5/4,x+3/4,z+3/4
-x+1,-y+1/2,z+1
y+5/4,-x+5/4,z+5/4
-x+1/2,-y+1/2,-z+1/2
y-1/4,-x+1/4,-z+1/4
x,y+1/2,-z
-y-1/4,x-1/4,-z-1/4

loop_
_atom_site_label
_atom_site_type_symbol
_atom_site_fract_x
_atom_site_fract_y
_atom_site_fract_z
_atom_site_occupancy
_atom_site_U_iso_or_equiv
Si1 Si+4 1 0.25 0.125 1 0.0
O1 O-2 1.1303 0.43557 0.08826 1 0.0
C1 C+2 1.07731 0.35446 -0.06623 1 0.0
H1 H+1 1.1427 0.4861 0.019 1 0.0
H2 H-1 1.1365 0.3205 -0.165 1 0.0
H3 H-1 1.0271 0.3916 -0.165 1 0.0
